data_7061723
loop_
_publ_author_name
'Cao, Yu'
'Shi, Qiyuan'
'Gao, Kai'
'Shao, Jiaan'
'Zhu, Huajian'
'Zeng, Linghui'
'Zhang, Chong'
'Xi, Jianjun'
'Zhuang, Rangxiao'
'Zhang, Jiankang'

_publ_section_title
;
 Self-[3+2] annulation reaction of pyridinium salts: synthesis of
 N-indolizine-substituted pyridine-2(1H)-ones
;
_journal_issue 35
_journal_name_full 'New Journal of Chemistry'
_journal_page_first 16651
_journal_page_last 16655
_journal_paper_doi 10.1039/D2NJ03232E
_journal_volume 46
_journal_year 2022
_chemical_formula_moiety 'C26 H18 N2 O2'
_chemical_formula_sum 'C26 H18 N2 O2'
_chemical_formula_weight 390.42
_space_group_crystal_system monoclinic
_space_group_IT_number 14
_space_group_name_Hall '-P 2yn'
_space_group_name_H-M_alt 'P 1 21/n 1'
_atom_sites_solution_hydrogens geom
_atom_sites_solution_primary dual
_audit_creation_date 2020-10-19
_audit_creation_method
;
Olex2 1.2
(compiled 2018.05.29 svn.r3508 for OlexSys, GUI svn.r5506)
;
_audit_update_record
;
2022-03-30 deposited with the CCDC.	2022-08-11 downloaded from the CCDC.
;
_cell_angle_alpha 90
_cell_angle_beta 101.167(11)
_cell_angle_gamma 90
_cell_formula_units_Z 4
_cell_length_a 7.027(2)
_cell_length_b 17.982(5)
_cell_length_c 15.561(5)
_cell_measurement_reflns_used 7589
_cell_measurement_temperature 170(2)
_cell_measurement_theta_max 27.12
_cell_measurement_theta_min 2.63
_cell_volume 1929.1(10)
_computing_cell_refinement 'SAINT V8.40B (Bruker Nano, Inc., 2019)'
_computing_data_collection 'Bruker Instrument Service vV6.2.14'
_computing_data_reduction 'SAINT V8.40B (Bruker Nano, Inc., 2019)'
_computing_molecular_graphics 'Olex2 (Dolomanov et al., 2009)'
_computing_publication_material 'Olex2 (Dolomanov et al., 2009)'
_computing_structure_refinement 'ShelXL (Sheldrick, 2015)'
_computing_structure_solution 'ShelXT (Sheldrick, 2015)'
_diffrn_ambient_temperature 170.0
_diffrn_measured_fraction_theta_full 1.000
_diffrn_measured_fraction_theta_max 0.999
_diffrn_measurement_device_type 'zju Bruker D8 Venture Ims3.0'
_diffrn_measurement_method '\f and \w scans'
_diffrn_radiation_type MoK\a
_diffrn_radiation_wavelength 0.71073
_diffrn_reflns_av_R_equivalents 0.0440
_diffrn_reflns_av_unetI/netI 0.0326
_diffrn_reflns_Laue_measured_fraction_full 1.000
_diffrn_reflns_Laue_measured_fraction_max 0.999
_diffrn_reflns_limit_h_max 9
_diffrn_reflns_limit_h_min -9
_diffrn_reflns_limit_k_max 19
_diffrn_reflns_limit_k_min -23
_diffrn_reflns_limit_l_max 19
_diffrn_reflns_limit_l_min -19
_diffrn_reflns_number 20840
_diffrn_reflns_point_group_measured_fraction_full 1.000
_diffrn_reflns_point_group_measured_fraction_max 0.999
_diffrn_reflns_theta_full 25.242
_diffrn_reflns_theta_max 27.118
_diffrn_reflns_theta_min 2.265
_diffrn_standards_number 0
_exptl_absorpt_coefficient_mu 0.086
_exptl_absorpt_correction_T_max 0.7455
_exptl_absorpt_correction_T_min 0.6779
_exptl_absorpt_correction_type multi-scan
_exptl_absorpt_process_details
;
SADABS-2016/2 (Bruker,2016/2) was used for absorption correction.
wR2(int) was 0.1290 before and 0.0558 after correction.
The Ratio of minimum to maximum transmission is 0.9093.
The \l/2 correction factor is Not present.
;
_exptl_crystal_colour yellow
_exptl_crystal_colour_primary yellow
_exptl_crystal_density_diffrn 1.344
_exptl_crystal_description block
_exptl_crystal_F_000 816
_exptl_crystal_size_max 0.36
_exptl_crystal_size_mid 0.19
_exptl_crystal_size_min 0.12
_refine_diff_density_max 0.183
_refine_diff_density_min -0.232
_refine_diff_density_rms 0.043
_refine_ls_extinction_method none
_refine_ls_goodness_of_fit_ref 1.029
_refine_ls_hydrogen_treatment constr
_refine_ls_matrix_type full
_refine_ls_number_parameters 271
_refine_ls_number_reflns 4252
_refine_ls_number_restraints 0
_refine_ls_restrained_S_all 1.029
_refine_ls_R_factor_all 0.0519
_refine_ls_R_factor_gt 0.0388
_refine_ls_shift/su_max 0.001
_refine_ls_shift/su_mean 0.000
_refine_ls_structure_factor_coef Fsqd
_refine_ls_weighting_details 'w=1/[\s^2^(Fo^2^)+(0.0404P)^2^+0.5461P] where P=(Fo^2^+2Fc^2^)/3'
_refine_ls_weighting_scheme calc
_refine_ls_wR_factor_gt 0.0910
_refine_ls_wR_factor_ref 0.0990
_reflns_Friedel_coverage 0.000
_reflns_number_gt 3423
_reflns_number_total 4252
_reflns_threshold_expression 'I > 2\s(I)'
_cod_data_source_file d2nj03232e2.cif
_cod_data_source_block mo_201019_sja20201012_0m
_cod_depositor_comments 'Adding full bibliography for 7061722--7061723.cif.'
_cod_database_code 7061723
_shelx_shelxl_version_number 2018/3
_shelx_space_group_comment
;
The symmetry employed for this shelxl refinement is uniquely defined
by the following loop, which should always be used as a source of
symmetry information in preference to the above space-group names.
They are only intended as comments.
;
_shelx_estimated_absorpt_t_max 0.990
_shelx_estimated_absorpt_t_min 0.970
_olex2_refinement_description
;
1. Fixed Uiso
 At 1.2 times of:
  All C(H) groups
2.a Aromatic/amide H refined with riding coordinates:
 C1(H1), C2(H2), C3(H3), C4(H4), C10(H10), C11(H11), C12(H12), C13(H13),
 C15(H15), C16(H16), C17(H17), C18(H18), C19(H19), C22(H22), C23(H23), C24(H24),
  C25(H25), C26(H26)
;
_olex2_submission_special_instructions 'No special instructions were received'

loop_
_space_group_symop_operation_xyz
'x, y, z'
'-x+1/2, y+1/2, -z+1/2'
'-x, -y, -z'
'x-1/2, -y-1/2, z-1/2'

loop_
_atom_site_label
_atom_site_type_symbol
_atom_site_fract_x
_atom_site_fract_y
_atom_site_fract_z
_atom_site_U_iso_or_equiv
_atom_site_adp_type
_atom_site_occupancy
_atom_site_site_symmetry_order
_atom_site_calc_flag
_atom_site_refinement_flags_posn
_atom_site_refinement_flags_adp
_atom_site_refinement_flags_occupancy
_atom_site_disorder_assembly
_atom_site_disorder_group
O1 O 0.51577(14) 0.84458(5) 0.52248(7) 0.0378(2) Uani 1 1 d . . . . .
O2 O 0.80597(15) 0.48425(5) 0.51940(6) 0.0392(2) Uani 1 1 d . . . . .
N1 N 0.65711(15) 0.62714(6) 0.45541(7) 0.0266(2) Uani 1 1 d . . . . .
N2 N 0.30694(15) 0.74786(6) 0.52673(7) 0.0260(2) Uani 1 1 d . . . . .
C1 C 0.49676(19) 0.72322(7) 0.35831(8) 0.0299(3) Uani 1 1 d . . . . .
H1 H 0.407918 0.763484 0.346964 0.036 Uiso 1 1 calc R . . . .
C2 C 0.5955(2) 0.70028(8) 0.29591(9) 0.0347(3) Uani 1 1 d . . . . .
H2 H 0.573151 0.723556 0.240049 0.042 Uiso 1 1 calc R . . . .
C3 C 0.7315(2) 0.64156(8) 0.31466(9) 0.0355(3) Uani 1 1 d . . . . .
H3 H 0.802265 0.626668 0.271365 0.043 Uiso 1 1 calc R . . . .
C4 C 0.7630(2) 0.60616(7) 0.39306(9) 0.0309(3) Uani 1 1 d . . . . .
H4 H 0.856409 0.567470 0.405050 0.037 Uiso 1 1 calc R . . . .
C5 C 0.52787(18) 0.68654(7) 0.44000(8) 0.0257(3) Uani 1 1 d . . . . .
C6 C 0.45428(18) 0.69596(7) 0.51615(8) 0.0258(3) Uani 1 1 d . . . . .
C7 C 0.53772(18) 0.64375(7) 0.57849(8) 0.0267(3) Uani 1 1 d . . . . .
C8 C 0.66551(18) 0.60005(7) 0.54063(8) 0.0274(3) Uani 1 1 d . . . . .
C9 C 0.35440(19) 0.82401(7) 0.53238(8) 0.0288(3) Uani 1 1 d . . . . .
C10 C 0.2013(2) 0.87137(8) 0.55044(9) 0.0362(3) Uani 1 1 d . . . . .
H10 H 0.223639 0.923397 0.556198 0.043 Uiso 1 1 calc R . . . .
C11 C 0.0271(2) 0.84403(9) 0.55943(9) 0.0378(3) Uani 1 1 d . . . . .
H11 H -0.069979 0.877111 0.571303 0.045 Uiso 1 1 calc R . . . .
C12 C -0.0130(2) 0.76704(9) 0.55148(9) 0.0363(3) Uani 1 1 d . . . . .
H12 H -0.136288 0.748164 0.557042 0.044 Uiso 1 1 calc R . . . .
C13 C 0.12792(19) 0.72101(8) 0.53580(8) 0.0319(3) Uani 1 1 d . . . . .
H13 H 0.103465 0.669071 0.530901 0.038 Uiso 1 1 calc R . . . .
C14 C 0.48627(18) 0.63567(7) 0.66593(8) 0.0277(3) Uani 1 1 d . . . . .
C15 C 0.5146(2) 0.69457(8) 0.72534(9) 0.0345(3) Uani 1 1 d . . . . .
H15 H 0.563042 0.740727 0.709044 0.041 Uiso 1 1 calc R . . . .
C16 C 0.4722(2) 0.68584(9) 0.80837(9) 0.0420(4) Uani 1 1 d . . . . .
H16 H 0.493374 0.725815 0.849026 0.050 Uiso 1 1 calc R . . . .
C17 C 0.3993(2) 0.61923(10) 0.83182(10) 0.0454(4) Uani 1 1 d . . . . .
H17 H 0.370320 0.613387 0.888578 0.055 Uiso 1 1 calc R . . . .
C18 C 0.3686(2) 0.56108(9) 0.77296(10) 0.0406(3) Uani 1 1 d . . . . .
H18 H 0.318415 0.515280 0.789341 0.049 Uiso 1 1 calc R . . . .
C19 C 0.4104(2) 0.56912(8) 0.69025(9) 0.0324(3) Uani 1 1 d . . . . .
H19 H 0.387324 0.529034 0.649810 0.039 Uiso 1 1 calc R . . . .
C20 C 0.76780(19) 0.53139(7) 0.57128(9) 0.0294(3) Uani 1 1 d . . . . .
C21 C 0.81875(18) 0.51759(7) 0.66762(9) 0.0289(3) Uani 1 1 d . . . . .
C22 C 0.88211(19) 0.57373(7) 0.72811(9) 0.0317(3) Uani 1 1 d . . . . .
H22 H 0.902097 0.622528 0.708212 0.038 Uiso 1 1 calc R . . . .
C23 C 0.9162(2) 0.55874(8) 0.81737(9) 0.0358(3) Uani 1 1 d . . . . .
H23 H 0.959255 0.597181 0.858416 0.043 Uiso 1 1 calc R . . . .
C24 C 0.8873(2) 0.48763(8) 0.84627(9) 0.0383(3) Uani 1 1 d . . . . .
H24 H 0.906918 0.477614 0.907302 0.046 Uiso 1 1 calc R . . . .
C25 C 0.8298(2) 0.43099(8) 0.78659(10) 0.0387(3) Uani 1 1 d . . . . .
H25 H 0.812737 0.382049 0.806808 0.046 Uiso 1 1 calc R . . . .
C26 C 0.7972(2) 0.44544(7) 0.69764(9) 0.0336(3) Uani 1 1 d . . . . .
H26 H 0.760078 0.406254 0.656898 0.040 Uiso 1 1 calc R . . . .

loop_
_atom_site_aniso_label
_atom_site_aniso_U_11
_atom_site_aniso_U_22
_atom_site_aniso_U_33
_atom_site_aniso_U_23
_atom_site_aniso_U_13
_atom_site_aniso_U_12
O1 0.0337(5) 0.0330(5) 0.0487(6) -0.0080(4) 0.0128(5) -0.0059(4)
O2 0.0509(6) 0.0321(5) 0.0356(5) -0.0010(4) 0.0108(5) 0.0083(5)
N1 0.0289(6) 0.0250(5) 0.0260(5) -0.0012(4) 0.0054(4) -0.0007(4)
N2 0.0239(5) 0.0293(5) 0.0244(5) -0.0002(4) 0.0036(4) 0.0008(4)
C1 0.0320(7) 0.0281(6) 0.0286(7) 0.0019(5) 0.0033(5) -0.0011(5)
C2 0.0415(8) 0.0359(7) 0.0272(7) 0.0028(6) 0.0077(6) -0.0040(6)
C3 0.0419(8) 0.0351(7) 0.0327(7) -0.0029(6) 0.0152(6) -0.0026(6)
C4 0.0333(7) 0.0294(6) 0.0320(7) -0.0037(5) 0.0109(6) -0.0001(5)
C5 0.0250(6) 0.0246(6) 0.0267(6) -0.0013(5) 0.0033(5) -0.0024(5)
C6 0.0254(6) 0.0253(6) 0.0261(6) -0.0010(5) 0.0035(5) -0.0010(5)
C7 0.0266(6) 0.0262(6) 0.0263(6) -0.0013(5) 0.0025(5) -0.0028(5)
C8 0.0296(7) 0.0278(6) 0.0242(6) 0.0004(5) 0.0043(5) -0.0014(5)
C9 0.0300(7) 0.0299(6) 0.0257(6) -0.0031(5) 0.0030(5) -0.0001(5)
C10 0.0394(8) 0.0330(7) 0.0364(8) -0.0045(6) 0.0077(6) 0.0060(6)
C11 0.0337(7) 0.0502(9) 0.0299(7) -0.0013(6) 0.0069(6) 0.0124(6)
C12 0.0271(7) 0.0522(9) 0.0299(7) -0.0013(6) 0.0064(5) -0.0004(6)
C13 0.0275(7) 0.0391(7) 0.0281(7) 0.0003(6) 0.0033(5) -0.0052(6)
C14 0.0246(6) 0.0330(7) 0.0243(6) -0.0001(5) 0.0022(5) 0.0038(5)
C15 0.0334(7) 0.0361(7) 0.0320(7) -0.0039(6) 0.0016(6) 0.0042(6)
C16 0.0369(8) 0.0566(10) 0.0304(7) -0.0137(7) 0.0017(6) 0.0094(7)
C17 0.0371(8) 0.0738(11) 0.0262(7) 0.0003(7) 0.0082(6) 0.0038(8)
C18 0.0345(8) 0.0535(9) 0.0351(8) 0.0070(7) 0.0097(6) -0.0015(7)
C19 0.0304(7) 0.0376(7) 0.0297(7) -0.0003(6) 0.0067(5) -0.0015(6)
C20 0.0289(7) 0.0279(6) 0.0317(7) -0.0001(5) 0.0065(5) -0.0006(5)
C21 0.0247(6) 0.0293(7) 0.0325(7) 0.0023(5) 0.0054(5) 0.0031(5)
C22 0.0287(7) 0.0293(7) 0.0356(7) 0.0025(6) 0.0024(5) 0.0014(5)
C23 0.0317(7) 0.0392(8) 0.0342(7) -0.0025(6) 0.0003(6) 0.0045(6)
C24 0.0386(8) 0.0456(8) 0.0307(7) 0.0076(6) 0.0070(6) 0.0098(7)
C25 0.0421(8) 0.0324(7) 0.0433(8) 0.0104(6) 0.0126(7) 0.0052(6)
C26 0.0346(7) 0.0290(7) 0.0375(8) 0.0022(6) 0.0079(6) 0.0013(6)

loop_
_atom_type_symbol
_atom_type_description
_atom_type_scat_dispersion_real
_atom_type_scat_dispersion_imag
_atom_type_scat_source
C C 0.0033 0.0016 'International Tables Vol C Tables 4.2.6.8 and 6.1.1.4'
H H 0.0000 0.0000 'International Tables Vol C Tables 4.2.6.8 and 6.1.1.4'
N N 0.0061 0.0033 'International Tables Vol C Tables 4.2.6.8 and 6.1.1.4'
O O 0.0106 0.0060 'International Tables Vol C Tables 4.2.6.8 and 6.1.1.4'

loop_
_geom_angle_atom_site_label_1
_geom_angle_atom_site_label_2
_geom_angle_atom_site_label_3
_geom_angle
_geom_angle_site_symmetry_1
_geom_angle_site_symmetry_3
_geom_angle_publ_flag
C4 N1 C5 120.62(11) . . ?
C4 N1 C8 129.62(11) . . ?
C5 N1 C8 109.62(10) . . ?
C9 N2 C6 118.35(10) . . ?
C13 N2 C6 118.63(11) . . ?
C13 N2 C9 122.92(11) . . ?
C2 C1 H1 120.4 . . ?
C2 C1 C5 119.29(13) . . ?
C5 C1 H1 120.4 . . ?
C1 C2 H2 120.1 . . ?
C1 C2 C3 119.71(13) . . ?
C3 C2 H2 120.1 . . ?
C2 C3 H3 119.3 . . ?
C4 C3 C2 121.43(13) . . ?
C4 C3 H3 119.3 . . ?
N1 C4 H4 120.4 . . ?
C3 C4 N1 119.12(13) . . ?
C3 C4 H4 120.4 . . ?
N1 C5 C1 119.73(11) . . ?
C6 C5 N1 106.51(11) . . ?
C6 C5 C1 133.76(12) . . ?
C5 C6 N2 125.12(11) . . ?
C5 C6 C7 109.55(11) . . ?
C7 C6 N2 125.22(11) . . ?
C6 C7 C8 107.55(11) . . ?
C6 C7 C14 124.08(11) . . ?
C8 C7 C14 128.29(11) . . ?
N1 C8 C7 106.77(11) . . ?
N1 C8 C20 121.98(11) . . ?
C7 C8 C20 130.50(12) . . ?
O1 C9 N2 119.83(12) . . ?
O1 C9 C10 125.96(13) . . ?
N2 C9 C10 114.21(12) . . ?
C9 C10 H10 119.0 . . ?
C11 C10 C9 122.03(14) . . ?
C11 C10 H10 119.0 . . ?
C10 C11 H11 119.5 . . ?
C10 C11 C12 121.10(13) . . ?
C12 C11 H11 119.5 . . ?
C11 C12 H12 120.8 . . ?
C13 C12 C11 118.42(13) . . ?
C13 C12 H12 120.8 . . ?
N2 C13 H13 119.3 . . ?
C12 C13 N2 121.30(13) . . ?
C12 C13 H13 119.3 . . ?
C15 C14 C7 120.37(12) . . ?
C19 C14 C7 120.57(11) . . ?
C19 C14 C15 119.06(12) . . ?
C14 C15 H15 119.9 . . ?
C16 C15 C14 120.11(14) . . ?
C16 C15 H15 119.9 . . ?
C15 C16 H16 120.0 . . ?
C17 C16 C15 120.09(14) . . ?
C17 C16 H16 120.0 . . ?
C16 C17 H17 120.0 . . ?
C16 C17 C18 120.08(14) . . ?
C18 C17 H17 120.0 . . ?
C17 C18 H18 119.8 . . ?
C17 C18 C19 120.32(15) . . ?
C19 C18 H18 119.8 . . ?
C14 C19 H19 119.8 . . ?
C18 C19 C14 120.32(13) . . ?
C18 C19 H19 119.8 . . ?
O2 C20 C8 121.46(12) . . ?
O2 C20 C21 120.12(12) . . ?
C8 C20 C21 118.37(11) . . ?
C22 C21 C20 122.75(12) . . ?
C22 C21 C26 119.22(12) . . ?
C26 C21 C20 118.01(12) . . ?
C21 C22 H22 119.8 . . ?
C23 C22 C21 120.36(13) . . ?
C23 C22 H22 119.8 . . ?
C22 C23 H23 120.1 . . ?
C24 C23 C22 119.77(13) . . ?
C24 C23 H23 120.1 . . ?
C23 C24 H24 119.9 . . ?
C23 C24 C25 120.26(13) . . ?
C25 C24 H24 119.9 . . ?
C24 C25 H25 119.9 . . ?
C26 C25 C24 120.22(13) . . ?
C26 C25 H25 119.9 . . ?
C21 C26 H26 120.0 . . ?
C25 C26 C21 120.09(13) . . ?
C25 C26 H26 120.0 . . ?

loop_
_geom_bond_atom_site_label_1
_geom_bond_atom_site_label_2
_geom_bond_distance
_geom_bond_site_symmetry_2
_geom_bond_publ_flag
O1 C9 1.2306(16) . ?
O2 C20 1.2353(16) . ?
N1 C4 1.3845(16) . ?
N1 C5 1.3924(16) . ?
N1 C8 1.4032(16) . ?
N2 C6 1.4270(16) . ?
N2 C9 1.4080(17) . ?
N2 C13 1.3800(16) . ?
C1 H1 0.9500 . ?
C1 C2 1.3621(19) . ?
C1 C5 1.4110(18) . ?
C2 H2 0.9500 . ?
C2 C3 1.416(2) . ?
C3 H3 0.9500 . ?
C3 C4 1.356(2) . ?
C4 H4 0.9500 . ?
C5 C6 1.3920(18) . ?
C6 C7 1.3949(18) . ?
C7 C8 1.4057(18) . ?
C7 C14 1.4811(18) . ?
C8 C20 1.4613(18) . ?
C9 C10 1.4415(19) . ?
C10 H10 0.9500 . ?
C10 C11 1.351(2) . ?
C11 H11 0.9500 . ?
C11 C12 1.414(2) . ?
C12 H12 0.9500 . ?
C12 C13 1.3486(19) . ?
C13 H13 0.9500 . ?
C14 C15 1.3945(19) . ?
C14 C19 1.3919(19) . ?
C15 H15 0.9500 . ?
C15 C16 1.390(2) . ?
C16 H16 0.9500 . ?
C16 C17 1.379(2) . ?
C17 H17 0.9500 . ?
C17 C18 1.379(2) . ?
C18 H18 0.9500 . ?
C18 C19 1.382(2) . ?
C19 H19 0.9500 . ?
C20 C21 1.4931(19) . ?
C21 C22 1.3932(19) . ?
C21 C26 1.3969(18) . ?
C22 H22 0.9500 . ?
C22 C23 1.3894(19) . ?
C23 H23 0.9500 . ?
C23 C24 1.384(2) . ?
C24 H24 0.9500 . ?
C24 C25 1.385(2) . ?
C25 H25 0.9500 . ?
C25 C26 1.383(2) . ?
C26 H26 0.9500 . ?
